data_7115180
loop_
_publ_author_name
'Stanley Cameron, T.'
'Decken, Andreas'
'Fang, Min'
'Passmore, Jack'
'Wood, Dale J.'
'Parsons, Simon'

_publ_section_title
;
 Oxidation of methyl groups in the reaction of sulfur homopolyatomic
 cations with acetonitrile: formation and crystal structure of the novel
 trithietanylium ring
;
_journal_issue 18
_journal_name_full 'Chemical Communications'
_journal_page_first 1801
_journal_paper_doi 10.1039/a904107i
_journal_year 1999
_chemical_formula_moiety '[MeCSNC(Me)NH]+[AsF6]-'
_chemical_formula_sum 'C4 H7 As F6 N2 S'
_chemical_formula_weight 304.10
_chemical_name_systematic
; 
 ? 
;
_space_group_IT_number 61
_symmetry_cell_setting orthorhombic
_symmetry_space_group_name_Hall '-P 2ac 2ab'
_symmetry_space_group_name_H-M 'P b c a'
_atom_sites_solution_hydrogens difmap
_atom_sites_solution_primary Patterson
_atom_sites_solution_secondary difmap
_audit_creation_method SHELXL-97
_cell_angle_alpha 90.00
_cell_angle_beta 90.00
_cell_angle_gamma 90.00
_cell_formula_units_Z 8
_cell_length_a 11.874(3)
_cell_length_b 12.617(3)
_cell_length_c 13.005(3)
_cell_measurement_reflns_used 69
_cell_measurement_temperature 150(2)
_cell_measurement_theta_max 16
_cell_measurement_theta_min 15
_cell_volume 1948.3(8)
_computing_cell_refinement 'Stoe DIF4'
_computing_data_collection 'Stoe DIF4'
_computing_data_reduction 'Stoe REDU4'
_computing_molecular_graphics SHELXTL
_computing_structure_refinement 'SHELXL-97 (Sheldrick, 1997)'
_computing_structure_solution DIRDIF
_diffrn_ambient_temperature 150(2)
_diffrn_measured_fraction_theta_full 1.000
_diffrn_measured_fraction_theta_max 1.000
_diffrn_measurement_device_type
;
Stoe Stadi-4 diffractometer equipped with an Oxford Cryosystems lt device.
;
_diffrn_measurement_method 'Omega-theta with profile-fitting (Clegg)'
_diffrn_radiation_monochromator graphite
_diffrn_radiation_source 'fine-focus sealed tube'
_diffrn_radiation_type MoK\a
_diffrn_radiation_wavelength 0.71073
_diffrn_reflns_av_R_equivalents 0.0324
_diffrn_reflns_av_sigmaI/netI 0.0466
_diffrn_reflns_limit_h_max 14
_diffrn_reflns_limit_h_min -2
_diffrn_reflns_limit_k_max 15
_diffrn_reflns_limit_k_min -1
_diffrn_reflns_limit_l_max 15
_diffrn_reflns_limit_l_min -1
_diffrn_reflns_number 3649
_diffrn_reflns_theta_full 25.03
_diffrn_reflns_theta_max 25.03
_diffrn_reflns_theta_min 2.83
_diffrn_standards_decay_% -3
_diffrn_standards_interval_time 60
_diffrn_standards_number 3
_exptl_absorpt_coefficient_mu 3.757
_exptl_absorpt_correction_T_max 0.407
_exptl_absorpt_correction_T_min 0.354
_exptl_absorpt_correction_type 'Optimised numerical'
_exptl_absorpt_process_details
;
The face indices and distances were refined against a set of psi-scan
data, and then used to perform an absorption correction by Gaussian
integration (Stoe X-shape; Shelxtl Xprep). 
;
_exptl_crystal_colour Colourless
_exptl_crystal_density_diffrn 2.073
_exptl_crystal_density_method 'not measured'
_exptl_crystal_description block
_exptl_crystal_F_000 1184
_exptl_crystal_size_max 0.38
_exptl_crystal_size_mid 0.26
_exptl_crystal_size_min 0.23
_refine_diff_density_max 0.516
_refine_diff_density_min -0.436
_refine_diff_density_rms 0.095
_refine_ls_extinction_coef 0.00045(15)
_refine_ls_extinction_expression Fc^*^=kFc[1+0.001xFc^2^\l^3^/sin(2\q)]^-1/4^
_refine_ls_extinction_method SHELXL
_refine_ls_goodness_of_fit_ref 1.067
_refine_ls_hydrogen_treatment 'Rotating group (Me)/ Refall (NH)'
_refine_ls_matrix_type full
_refine_ls_number_parameters 188
_refine_ls_number_reflns 1725
_refine_ls_number_restraints 352
_refine_ls_restrained_S_all 1.518
_refine_ls_R_factor_all 0.0758
_refine_ls_R_factor_gt 0.0433
_refine_ls_shift/su_max 0.006
_refine_ls_shift/su_mean 0.001
_refine_ls_structure_factor_coef Fsqd
_refine_ls_weighting_details 'calc w=1/[\s^2^(Fo^2^)+(0.0060P)^2^+6.4612P] where P=(Fo^2^+2Fc^2^)/3'
_refine_ls_weighting_scheme calc
_refine_ls_wR_factor_gt 0.0636
_refine_ls_wR_factor_ref 0.0737
_reflns_number_gt 1222
_reflns_number_total 1725
_reflns_threshold_expression >2sigma(I)
_cod_data_source_file 904107i.txt
_cod_data_source_block 1s41sn
_cod_depositor_comments
;
The following automatic conversions were performed:
'_atom_site_symetry_multiplicity' tag replaced with
'_atom_site_symmetry_multiplicity'.

Automatic conversion script
Id: cif_correct_tags 1440 2010-10-19 06:21:57Z saulius 

The following automatic conversions were performed:

'_symmetry_cell_setting' value 'Orthorhombic' changed to
'orthorhombic' according to
/usr/data/users/saulius/automatic-downloads/retrospective/RSC/lib/dictionaries/cif_core.dic
dictionary named 'cif_core.dic' version 2.4.2 from 2011-04-26.

Automatic conversion script
Id: cif_fix_values 2281 2013-09-26 08:29:07Z andrius 

The following automatic conversions were performed:

'_atom_sites_solution_hydrogens' value 'Difference map' was changed
to 'difmap'.

Automatic conversion script
Id: cif_fix_values 6452 2018-10-05 10:23:21Z andrius 
;
_cod_original_sg_symbol_H-M Pbca
_cod_database_code 7115180

loop_
_symmetry_equiv_pos_as_xyz
'x, y, z'
'-x+1/2, y+1/2, z'
'x, -y+1/2, z+1/2'
'-x+1/2, -y, z+1/2'
'-x, -y, -z'
'x-1/2, -y-1/2, -z'
'-x, y-1/2, -z-1/2'
'x-1/2, y, -z-1/2'

loop_
_atom_site_label
_atom_site_type_symbol
_atom_site_fract_x
_atom_site_fract_y
_atom_site_fract_z
_atom_site_U_iso_or_equiv
_atom_site_adp_type
_atom_site_occupancy
_atom_site_symmetry_multiplicity
_atom_site_calc_flag
_atom_site_refinement_flags
_atom_site_disorder_assembly
_atom_site_disorder_group
S1 S 0.12958(18) 0.42661(17) 0.07001(17) 0.0426(6) Uani 1 1 d . . .
N2 N 0.1298(5) 0.5305(5) -0.0090(5) 0.0393(16) Uani 1 1 d . . .
C3 C 0.2261(7) 0.5369(6) -0.0544(5) 0.0327(18) Uani 1 1 d . . .
C31 C 0.2581(7) 0.6185(6) -0.1305(5) 0.048(2) Uani 1 1 d . . .
H31A H 0.1917 0.6607 -0.1487 0.072 Uiso 1 1 calc R . .
H31B H 0.2879 0.5841 -0.1924 0.072 Uiso 1 1 calc R . .
H31C H 0.3159 0.6649 -0.1010 0.072 Uiso 1 1 calc R . .
N4 N 0.3015(6) 0.4599(5) -0.0260(5) 0.0335(16) Uani 1 1 d . . .
H4 H 0.372(7) 0.456(6) -0.046(6) 0.05(3) Uiso 1 1 d . . .
C5 C 0.2626(6) 0.3920(6) 0.0434(5) 0.0300(18) Uani 1 1 d . . .
C51 C 0.3301(6) 0.3046(6) 0.0885(6) 0.041(2) Uani 1 1 d . . .
H51A H 0.3662 0.2641 0.0332 0.061 Uiso 1 1 calc R . .
H51B H 0.2807 0.2576 0.1281 0.061 Uiso 1 1 calc R . .
H51C H 0.3880 0.3342 0.1339 0.061 Uiso 1 1 calc R . .
As1 As 0.04986(7) 0.12446(6) 0.19985(6) 0.0341(3) Uani 1 1 d D . .
F1 F -0.0784(7) 0.1826(12) 0.1779(12) 0.077(5) Uani 0.57 1 d PD A 1
F2 F 0.1769(7) 0.0670(12) 0.2103(12) 0.069(6) Uani 0.57 1 d PD A 1
F3 F 0.0146(11) 0.0947(10) 0.3186(7) 0.094(5) Uani 0.57 1 d PD A 1
F4 F 0.0836(10) 0.1596(8) 0.0734(6) 0.077(4) Uani 0.57 1 d PD A 1
F5 F 0.1005(11) 0.2447(6) 0.2341(8) 0.054(3) Uani 0.57 1 d PD A 1
F6 F -0.0037(8) 0.0105(6) 0.1474(9) 0.063(3) Uani 0.57 1 d PD A 1
F1' F -0.0892(8) 0.1497(15) 0.2153(15) 0.089(9) Uani 0.43 1 d PD A 2
F2' F 0.1879(8) 0.0909(15) 0.1888(14) 0.050(6) Uani 0.43 1 d PD A 2
F3' F 0.0691(12) 0.1413(11) 0.3301(6) 0.073(5) Uani 0.43 1 d PD A 2
F4' F 0.0310(9) 0.1006(13) 0.0747(6) 0.079(6) Uani 0.43 1 d PD A 2
F5' F 0.0805(16) 0.2525(7) 0.1848(11) 0.078(7) Uani 0.43 1 d PD A 2
F6' F 0.0231(13) -0.0078(6) 0.2275(12) 0.091(6) Uani 0.43 1 d PD A 2

loop_
_atom_site_aniso_label
_atom_site_aniso_U_11
_atom_site_aniso_U_22
_atom_site_aniso_U_33
_atom_site_aniso_U_23
_atom_site_aniso_U_13
_atom_site_aniso_U_12
S1 0.0321(11) 0.0451(12) 0.0507(13) 0.0114(10) 0.0085(11) 0.0036(11)
N2 0.034(4) 0.043(4) 0.041(4) 0.003(3) 0.003(4) 0.000(4)
C3 0.036(5) 0.037(4) 0.025(4) -0.009(4) -0.007(4) -0.005(4)
C31 0.060(6) 0.047(5) 0.037(4) 0.004(5) 0.004(5) -0.003(5)
N4 0.031(4) 0.036(4) 0.033(4) -0.002(3) 0.004(3) -0.002(4)
C5 0.029(4) 0.030(4) 0.030(4) -0.007(3) -0.001(4) -0.004(4)
C51 0.035(4) 0.034(4) 0.053(5) -0.001(4) 0.003(4) 0.005(4)
As1 0.0295(4) 0.0312(4) 0.0415(4) -0.0067(4) -0.0003(5) -0.0040(4)
F1 0.038(8) 0.066(8) 0.127(13) -0.039(8) -0.019(7) 0.022(6)
F2 0.049(9) 0.061(9) 0.097(11) 0.002(8) -0.042(8) 0.014(7)
F3 0.121(13) 0.092(10) 0.070(8) 0.049(7) 0.033(8) -0.018(8)
F4 0.110(11) 0.079(8) 0.042(6) -0.012(5) 0.008(7) 0.002(7)
F5 0.067(7) 0.025(5) 0.070(8) -0.002(5) -0.009(7) -0.009(5)
F6 0.046(5) 0.035(5) 0.109(9) -0.020(6) -0.034(7) -0.006(5)
F1' 0.034(9) 0.122(19) 0.111(17) -0.071(14) 0.024(9) -0.005(10)
F2' 0.029(9) 0.047(10) 0.075(12) -0.011(9) 0.014(8) 0.002(7)
F3' 0.097(14) 0.088(13) 0.034(7) 0.016(7) 0.018(8) 0.010(10)
F4' 0.030(8) 0.17(2) 0.038(7) -0.056(10) -0.017(6) 0.022(9)
F5' 0.096(14) 0.046(8) 0.091(14) 0.047(8) 0.011(12) 0.000(9)
F6' 0.107(15) 0.029(7) 0.138(15) -0.010(9) 0.039(12) -0.026(8)

loop_
_atom_type_symbol
_atom_type_description
_atom_type_scat_dispersion_real
_atom_type_scat_dispersion_imag
_atom_type_scat_source
C C 0.0033 0.0016 'International Tables Vol C Tables 4.2.6.8 and 6.1.1.4'
H H 0.0000 0.0000 'International Tables Vol C Tables 4.2.6.8 and 6.1.1.4'
N N 0.0061 0.0033 'International Tables Vol C Tables 4.2.6.8 and 6.1.1.4'
F F 0.0171 0.0103 'International Tables Vol C Tables 4.2.6.8 and 6.1.1.4'
S S 0.1246 0.1234 'International Tables Vol C Tables 4.2.6.8 and 6.1.1.4'
As As 0.0499 2.0058 'International Tables Vol C Tables 4.2.6.8 and 6.1.1.4'

loop_
_geom_angle_atom_site_label_1
_geom_angle_atom_site_label_2
_geom_angle_atom_site_label_3
_geom_angle
N2 S1 C5 94.4(4)
C3 N2 S1 109.5(5)
N2 C3 N4 114.2(7)
N2 C3 C31 125.3(8)
N4 C3 C31 120.4(7)
C5 N4 C3 114.4(7)
N4 C5 C51 124.1(7)
N4 C5 S1 107.5(6)
C51 C5 S1 128.4(6)
F3 As1 F5' 112.8(7)
F3 As1 F4' 147.2(6)
F5' As1 F4' 95.1(7)
F3 As1 F2 93.1(6)
F5' As1 F2 103.4(10)
F4' As1 F2 96.9(7)
F3 As1 F5 92.8(5)
F5' As1 F5 23.7(5)
F4' As1 F5 117.7(6)
F2 As1 F5 92.7(6)
F3 As1 F1' 71.5(9)
F5' As1 F1' 92.5(7)
F4' As1 F1' 91.1(7)
F2 As1 F1' 161.3(9)
F5 As1 F1' 98.5(9)
F3 As1 F2' 105.6(9)
F5' As1 F2' 91.2(7)
F4' As1 F2' 90.1(7)
F2 As1 F2' 14.7(11)
F5 As1 F2' 84.4(9)
F1' As1 F2' 175.9(9)
F3 As1 F1 91.6(6)
F5' As1 F1 76.1(9)
F4' As1 F1 78.2(7)
F2 As1 F1 175.0(7)
F5 As1 F1 88.6(6)
F1' As1 F1 22.1(10)
F2' As1 F1 161.7(9)
F3 As1 F6 95.0(5)
F5' As1 F6 147.9(6)
F4' As1 F6 53.9(6)
F2 As1 F6 90.2(6)
F5 As1 F6 171.5(5)
F1' As1 F6 81.0(8)
F2' As1 F6 96.6(8)
F1 As1 F6 87.9(6)
F3 As1 F3' 30.5(5)
F5' As1 F3' 88.1(6)
F4' As1 F3' 176.7(7)
F2 As1 F3' 81.6(8)
F5 As1 F3' 65.4(6)
F1' As1 F3' 89.4(7)
F2' As1 F3' 89.2(7)
F1 As1 F3' 103.2(8)
F6 As1 F3' 123.0(6)
F3 As1 F6' 62.5(6)
F5' As1 F6' 174.5(7)
F4' As1 F6' 90.2(6)
F2 As1 F6' 74.5(8)
F5 As1 F6' 150.7(6)
F1' As1 F6' 88.7(7)
F2' As1 F6' 87.4(7)
F1 As1 F6' 106.4(8)
F6 As1 F6' 37.7(5)
F3' As1 F6' 86.5(6)
F3 As1 F4 178.0(6)
F5' As1 F4 66.1(6)
F4' As1 F4 32.9(5)
F2 As1 F4 88.8(6)
F5 As1 F4 86.5(4)
F1' As1 F4 106.7(8)
F2' As1 F4 76.3(8)
F1 As1 F4 86.5(6)
F6 As1 F4 85.6(5)
F3' As1 F4 149.6(5)
F6' As1 F4 118.7(5)

loop_
_geom_bond_atom_site_label_1
_geom_bond_atom_site_label_2
_geom_bond_distance
S1 N2 1.666(6)
S1 C5 1.675(7)
N2 C3 1.290(9)
C3 N4 1.373(9)
C3 C31 1.478(10)
N4 C5 1.327(9)
C5 C51 1.484(9)
As1 F3 1.644(7)
As1 F5' 1.667(8)
As1 F4' 1.670(7)
As1 F2 1.679(7)
As1 F5 1.692(7)
As1 F1' 1.693(9)
As1 F2' 1.699(8)
As1 F1 1.714(7)
As1 F6 1.714(6)
As1 F3' 1.722(8)
As1 F6' 1.736(8)
As1 F4 1.750(7)
